data_7218696
loop_
_publ_author_name
'Mironov, Yuri V.'
'Brylev, Konstantin A.'
'Smolentsev, Anton I.'
'Ermolaev, Andrey V.'
'Kitamura, N.'
'Fedorov, Vladimir E.'

_publ_section_title
;
 NEW MIXED-LIGAND CYANOHYDROXO OCTAHEDRAL CLUSTER COMPLEX
 trans-[Re6S8(CN)2(OH)4]4--, ITS LUMINESCENCE PROPERTIES AND CHEMICAL
 REACTIVITY
;
_journal_name_full 'RSC Adv.'
_journal_paper_doi 10.1039/C4RA10697K
_journal_year 2014
_chemical_formula_moiety 'C22 H32 N10 Re6 S8, 2(H2 O)'
_chemical_formula_sum 'C22 H36 N10 O2 Re6 S8'
_chemical_formula_weight 1846.29
_chemical_name_systematic
; 
 ? 
;
_space_group_IT_number 14
_symmetry_cell_setting monoclinic
_symmetry_space_group_name_Hall '-P 2yn'
_symmetry_space_group_name_H-M 'P 1 21/n 1'
_atom_sites_solution_hydrogens geom
_atom_sites_solution_primary direct
_atom_sites_solution_secondary difmap
_audit_creation_method SHELXL-97
_cell_angle_alpha 90.00
_cell_angle_beta 97.116(3)
_cell_angle_gamma 90.00
_cell_formula_units_Z 2
_cell_length_a 11.0552(10)
_cell_length_b 12.0620(12)
_cell_length_c 14.0743(15)
_cell_measurement_reflns_used 5465
_cell_measurement_temperature 150(2)
_cell_measurement_theta_max 26.35
_cell_measurement_theta_min 2.51
_cell_volume 1862.3(3)
_computing_cell_refinement 'SAINT (Bruker, 2004)'
_computing_data_collection 'APEX2 (Bruker, 2004)'
_computing_data_reduction 'SAINT (Bruker, 2004)'
_computing_molecular_graphics 'SHELXTL (Bruker, 2004)'
_computing_publication_material 'SHELXTL (Bruker, 2004)'
_computing_structure_refinement 'SHELXTL (Bruker, 2004)'
_computing_structure_solution 'SHELXTL (Bruker, 2004)'
_diffrn_ambient_temperature 150(2)
_diffrn_detector_area_resol_mean 25
_diffrn_measured_fraction_theta_full 1.000
_diffrn_measured_fraction_theta_max 0.999
_diffrn_measurement_device_type 'Bruker Nonius X8Apex CCD area-detector'
_diffrn_measurement_method '\f scans'
_diffrn_radiation_monochromator graphite
_diffrn_radiation_source 'fine-focus sealed tube'
_diffrn_radiation_type MoK\a
_diffrn_radiation_wavelength 0.71073
_diffrn_reflns_av_R_equivalents 0.0253
_diffrn_reflns_av_sigmaI/netI 0.0252
_diffrn_reflns_limit_h_max 13
_diffrn_reflns_limit_h_min -9
_diffrn_reflns_limit_k_max 14
_diffrn_reflns_limit_k_min -15
_diffrn_reflns_limit_l_max 17
_diffrn_reflns_limit_l_min -17
_diffrn_reflns_number 12970
_diffrn_reflns_theta_full 25.25
_diffrn_reflns_theta_max 26.38
_diffrn_reflns_theta_min 2.21
_diffrn_standards_number 0
_exptl_absorpt_coefficient_mu 19.910
_exptl_absorpt_correction_T_max 0.2988
_exptl_absorpt_correction_T_min 0.2408
_exptl_absorpt_correction_type multi-scan
_exptl_absorpt_process_details SADABS
_exptl_crystal_colour yellow
_exptl_crystal_density_diffrn 3.292
_exptl_crystal_density_method 'not measured'
_exptl_crystal_description plate
_exptl_crystal_F_000 1664
_exptl_crystal_size_max 0.10
_exptl_crystal_size_mid 0.08
_exptl_crystal_size_min 0.08
_refine_diff_density_max 2.611
_refine_diff_density_min -0.822
_refine_diff_density_rms 0.204
_refine_ls_extinction_method none
_refine_ls_goodness_of_fit_ref 1.084
_refine_ls_hydrogen_treatment constr
_refine_ls_matrix_type full
_refine_ls_number_parameters 221
_refine_ls_number_reflns 3801
_refine_ls_number_restraints 12
_refine_ls_restrained_S_all 1.089
_refine_ls_R_factor_all 0.0342
_refine_ls_R_factor_gt 0.0255
_refine_ls_shift/su_max 0.001
_refine_ls_shift/su_mean 0.000
_refine_ls_structure_factor_coef Fsqd
_refine_ls_weighting_details 'calc w=1/[\s^2^(Fo^2^)+(0.0359P)^2^+5.8041P] where P=(Fo^2^+2Fc^2^)/3'
_refine_ls_weighting_scheme calc
_refine_ls_wR_factor_gt 0.0667
_refine_ls_wR_factor_ref 0.0691
_reflns_number_gt 3228
_reflns_number_total 3801
_reflns_threshold_expression >2sigma(I)
_cod_data_source_file c4ra10697k3.cif
_cod_data_source_block 1
_cod_depositor_comments
;
The following automatic conversions were performed:

'_symmetry_cell_setting' value 'Monoclinic' changed to 'monoclinic'
according to
/usr/data/users/saulius/crontab/automatic-downloads/rss-feeds/RSC/lib/dictionaries/cif_core.dic
dictionary named 'cif_core.dic' version 2.4.2 from 2011-04-26.

Automatic conversion script
Id: cif_fix_values 2827 2014-09-09 07:05:25Z andrius 
;
_cod_original_sg_symbol_H-M 'P 21/n'
_cod_database_code 7218696

loop_
_symmetry_equiv_pos_as_xyz
'x, y, z'
'-x+1/2, y+1/2, -z+1/2'
'-x, -y, -z'
'x-1/2, -y-1/2, z-1/2'

loop_
_atom_site_label
_atom_site_type_symbol
_atom_site_fract_x
_atom_site_fract_y
_atom_site_fract_z
_atom_site_U_iso_or_equiv
_atom_site_adp_type
_atom_site_occupancy
_atom_site_symmetry_multiplicity
_atom_site_calc_flag
_atom_site_refinement_flags
Re1 Re 0.16270(3) 0.02447(2) 0.54073(2) 0.02467(9) Uani 1 1 d .
S1 S 0.19942(17) -0.14848(15) 0.46470(15) 0.0292(4) Uani 1 1 d .
N1 N 0.1039(8) -0.1109(8) 0.1710(7) 0.069(3) Uani 1 1 d .
C1 C 0.0823(7) -0.0874(7) 0.2452(6) 0.0368(19) Uani 1 1 d .
Re2 Re 0.03778(3) -0.04066(2) 0.38161(2) 0.02518(9) Uani 1 1 d .
S2 S -0.13077(17) 0.07385(16) 0.31512(14) 0.0296(4) Uani 1 1 d .
Re3 Re -0.01656(2) 0.14484(2) 0.45944(2) 0.02459(9) Uani 1 1 d .
S3 S 0.09899(17) 0.19473(15) 0.60970(14) 0.0291(4) Uani 1 1 d .
S4 S 0.17080(17) 0.11854(16) 0.39106(14) 0.0294(4) Uani 1 1 d .
N11 N 0.3518(6) 0.0594(5) 0.5881(5) 0.0345(15) Uani 1 1 d .
C11 C 0.5121(8) 0.1777(8) 0.6313(7) 0.045(2) Uani 1 1 d .
N12 N 0.3906(6) 0.1674(6) 0.5963(6) 0.0451(18) Uani 1 1 d .
H12 H 0.3426 0.2245 0.5808 0.054 Uiso 1 1 calc R
C12 C 0.5709(7) 0.2861(8) 0.6506(7) 0.049(2) Uani 1 1 d U
H12A H 0.6377 0.2788 0.7029 0.074 Uiso 1 1 calc R
H12B H 0.5110 0.3394 0.6687 0.074 Uiso 1 1 calc R
H12C H 0.6033 0.3123 0.5928 0.074 Uiso 1 1 calc R
C13 C 0.5533(8) 0.0717(8) 0.6464(7) 0.047(2) Uani 1 1 d .
H13 H 0.6340 0.0504 0.6704 0.057 Uiso 1 1 calc R
C14 C 0.4545(8) -0.0007(9) 0.6201(6) 0.045(2) Uani 1 1 d .
C15 C 0.4644(10) -0.1262(8) 0.6259(8) 0.061(3) Uani 1 1 d U
H15A H 0.3840 -0.1579 0.6318 0.091 Uiso 1 1 calc R
H15B H 0.5216 -0.1470 0.6819 0.091 Uiso 1 1 calc R
H15C H 0.4939 -0.1547 0.5678 0.091 Uiso 1 1 calc R
N21 N -0.0325(6) 0.3159(5) 0.4124(5) 0.0334(15) Uani 1 1 d .
C21 C 0.0421(9) 0.4845(7) 0.3822(6) 0.044(2) Uani 1 1 d .
N22 N 0.0673(7) 0.3813(6) 0.4160(6) 0.0478(19) Uani 1 1 d .
H22 H 0.1412 0.3588 0.4381 0.057 Uiso 1 1 calc R
C22 C 0.1361(6) 0.5719(5) 0.3763(5) 0.0240(15) Uani 1 1 d .
H22A H 0.1301 0.6274 0.4264 0.036 Uiso 1 1 calc R
H22B H 0.1226 0.6077 0.3134 0.036 Uiso 1 1 calc R
H22C H 0.2173 0.5382 0.3853 0.036 Uiso 1 1 calc R
C23 C -0.0818(9) 0.4856(7) 0.3563(7) 0.045(2) Uani 1 1 d .
H23 H -0.1293 0.5470 0.3313 0.054 Uiso 1 1 calc R
C24 C -0.1242(8) 0.3818(7) 0.3731(7) 0.043(2) Uani 1 1 d .
C25 C -0.2531(9) 0.3446(9) 0.3538(8) 0.057(3) Uani 1 1 d .
H25A H -0.2784 0.3436 0.2845 0.086 Uiso 1 1 calc R
H25B H -0.3054 0.3957 0.3844 0.086 Uiso 1 1 calc R
H25C H -0.2606 0.2698 0.3798 0.086 Uiso 1 1 calc R
O1W O 0.3087(6) 0.3643(6) 0.5056(5) 0.066(2) Uani 1 1 d .

loop_
_atom_site_aniso_label
_atom_site_aniso_U_11
_atom_site_aniso_U_22
_atom_site_aniso_U_33
_atom_site_aniso_U_23
_atom_site_aniso_U_13
_atom_site_aniso_U_12
Re1 0.02162(15) 0.02169(16) 0.03143(17) -0.00123(11) 0.00618(12) -0.00357(11)
S1 0.0268(9) 0.0243(9) 0.0375(11) -0.0025(8) 0.0081(8) 0.0000(7)
N1 0.073(6) 0.075(6) 0.066(7) -0.025(5) 0.032(5) -0.015(5)
C1 0.042(5) 0.032(4) 0.039(5) -0.010(4) 0.017(4) -0.002(4)
Re2 0.02453(16) 0.02234(15) 0.02989(17) -0.00227(11) 0.00825(12) -0.00332(11)
S2 0.0297(10) 0.0274(9) 0.0318(10) -0.0009(8) 0.0045(8) -0.0036(8)
Re3 0.02373(15) 0.01961(15) 0.03126(17) -0.00044(11) 0.00664(12) -0.00316(11)
S3 0.0289(9) 0.0233(9) 0.0358(11) -0.0019(8) 0.0068(8) -0.0050(7)
S4 0.0267(9) 0.0283(10) 0.0347(11) -0.0004(8) 0.0099(8) -0.0058(7)
N11 0.033(4) 0.033(4) 0.038(4) 0.000(3) 0.007(3) -0.004(3)
C11 0.037(5) 0.053(6) 0.047(5) -0.001(4) 0.010(4) -0.009(4)
N12 0.039(4) 0.044(4) 0.052(5) 0.002(4) 0.002(3) -0.003(3)
C12 0.023(4) 0.057(5) 0.070(6) -0.041(4) 0.019(4) -0.019(4)
C13 0.033(5) 0.057(6) 0.054(6) 0.002(5) 0.014(4) 0.002(4)
C14 0.036(5) 0.061(6) 0.039(5) 0.001(4) 0.009(4) -0.001(4)
C15 0.077(6) 0.047(5) 0.055(6) 0.007(4) -0.003(5) -0.023(5)
N21 0.036(4) 0.029(4) 0.035(4) -0.002(3) 0.004(3) -0.007(3)
C21 0.062(6) 0.032(5) 0.039(5) -0.002(4) 0.013(4) 0.000(4)
N22 0.047(4) 0.035(4) 0.062(5) -0.002(4) 0.013(4) -0.009(3)
C22 0.029(4) 0.011(3) 0.033(4) -0.009(3) 0.008(3) -0.007(3)
C23 0.053(6) 0.033(5) 0.051(6) -0.003(4) 0.011(4) 0.002(4)
C24 0.056(6) 0.033(5) 0.041(5) 0.003(4) 0.007(4) 0.002(4)
C25 0.053(6) 0.059(7) 0.056(7) 0.008(5) -0.006(5) -0.001(5)
O1W 0.062(4) 0.077(5) 0.059(5) 0.016(4) 0.011(4) -0.009(4)

loop_
_atom_type_symbol
_atom_type_description
_atom_type_scat_dispersion_real
_atom_type_scat_dispersion_imag
_atom_type_scat_source
C C 0.0033 0.0016 'International Tables Vol C Tables 4.2.6.8 and 6.1.1.4'
H H 0.0000 0.0000 'International Tables Vol C Tables 4.2.6.8 and 6.1.1.4'
N N 0.0061 0.0033 'International Tables Vol C Tables 4.2.6.8 and 6.1.1.4'
O O 0.0106 0.0060 'International Tables Vol C Tables 4.2.6.8 and 6.1.1.4'
S S 0.1246 0.1234 'International Tables Vol C Tables 4.2.6.8 and 6.1.1.4'
Re Re -1.0185 7.2310 'International Tables Vol C Tables 4.2.6.8 and 6.1.1.4'

loop_
_geom_angle_atom_site_label_1
_geom_angle_atom_site_label_2
_geom_angle_atom_site_label_3
_geom_angle
_geom_angle_site_symmetry_1
_geom_angle_site_symmetry_3
N11 Re1 S1 95.54(18) . .
N11 Re1 S4 92.23(19) . .
S1 Re1 S4 89.59(7) . .
N11 Re1 S2 94.20(19) . 3_556
S1 Re1 S2 89.89(7) . 3_556
S4 Re1 S2 173.57(6) . 3_556
N11 Re1 S3 91.69(18) . .
S1 Re1 S3 172.76(6) . .
S4 Re1 S3 89.73(7) . .
S2 Re1 S3 89.98(7) 3_556 .
N11 Re1 Re2 134.47(18) . 3_556
S1 Re1 Re2 116.93(5) . 3_556
S4 Re1 Re2 117.36(5) . 3_556
S2 Re1 Re2 57.44(5) 3_556 3_556
S3 Re1 Re2 57.32(4) . 3_556
N11 Re1 Re2 135.73(18) . .
S1 Re1 Re2 57.00(5) . .
S4 Re1 Re2 57.45(5) . .
S2 Re1 Re2 117.24(5) 3_556 .
S3 Re1 Re2 116.92(5) . .
Re2 Re1 Re2 89.729(14) 3_556 .
N11 Re1 Re3 137.00(18) . 3_556
S1 Re1 Re3 57.15(4) . 3_556
S4 Re1 Re3 117.38(5) . 3_556
S2 Re1 Re3 57.31(4) 3_556 3_556
S3 Re1 Re3 117.11(5) . 3_556
Re2 Re1 Re3 59.840(11) 3_556 3_556
Re2 Re1 Re3 59.961(12) . 3_556
N11 Re1 Re3 133.08(18) . .
S1 Re1 Re3 116.73(5) . .
S4 Re1 Re3 57.37(5) . .
S2 Re1 Re3 117.43(5) 3_556 .
S3 Re1 Re3 57.20(5) . .
Re2 Re1 Re3 60.023(13) 3_556 .
Re2 Re1 Re3 59.766(12) . .
Re3 Re1 Re3 89.916(14) 3_556 .
Re2 S1 Re3 65.72(5) . 3_556
Re2 S1 Re1 65.72(5) . .
Re3 S1 Re1 65.66(5) 3_556 .
N1 C1 Re2 178.3(9) . .
C1 Re2 S1 93.1(2) . .
C1 Re2 S3 93.3(2) . 3_556
S1 Re2 S3 89.51(6) . 3_556
C1 Re2 S4 93.1(2) . .
S1 Re2 S4 89.57(6) . .
S3 Re2 S4 173.56(7) 3_556 .
C1 Re2 S2 93.2(2) . .
S1 Re2 S2 173.65(7) . .
S3 Re2 S2 90.11(6) 3_556 .
S4 Re2 S2 90.11(6) . .
C1 Re2 Re3 134.8(2) . .
S1 Re2 Re3 117.39(5) . .
S3 Re2 Re3 117.67(5) 3_556 .
S4 Re2 Re3 57.43(5) . .
S2 Re2 Re3 57.45(5) . .
C1 Re2 Re1 135.1(2) . 3_556
S1 Re2 Re1 117.35(5) . 3_556
S3 Re2 Re1 57.51(5) 3_556 3_556
S4 Re2 Re1 117.59(5) . 3_556
S2 Re2 Re1 57.45(5) . 3_556
Re3 Re2 Re1 60.208(11) . 3_556
C1 Re2 Re3 135.0(2) . 3_556
S1 Re2 Re3 57.26(5) . 3_556
S3 Re2 Re3 57.29(5) 3_556 3_556
S4 Re2 Re3 117.15(5) . 3_556
S2 Re2 Re3 117.54(5) . 3_556
Re3 Re2 Re3 90.186(14) . 3_556
Re1 Re2 Re3 60.125(12) 3_556 3_556
C1 Re2 Re1 134.6(2) . .
S1 Re2 Re1 57.27(5) . .
S3 Re2 Re1 117.31(5) 3_556 .
S4 Re2 Re1 57.14(5) . .
S2 Re2 Re1 117.57(5) . .
Re3 Re2 Re1 60.151(11) . .
Re1 Re2 Re1 90.271(14) 3_556 .
Re3 Re2 Re1 60.044(13) 3_556 .
Re3 S2 Re2 65.05(5) . .
Re3 S2 Re1 65.32(5) . 3_556
Re2 S2 Re1 65.11(5) . 3_556
N21 Re3 S1 94.45(18) . 3_556
N21 Re3 S3 92.55(18) . .
S1 Re3 S3 89.38(7) 3_556 .
N21 Re3 S4 92.55(18) . .
S1 Re3 S4 172.97(6) 3_556 .
S3 Re3 S4 89.71(7) . .
N21 Re3 S2 93.81(18) . .
S1 Re3 S2 89.95(7) 3_556 .
S3 Re3 S2 173.63(6) . .
S4 Re3 S2 90.18(7) . .
N21 Re3 Re2 134.93(18) . .
S1 Re3 Re2 117.09(4) 3_556 .
S3 Re3 Re2 117.45(5) . .
S4 Re3 Re2 57.49(4) . .
S2 Re3 Re2 57.50(5) . .
N21 Re3 Re2 135.23(18) . 3_556
S1 Re3 Re2 57.03(5) 3_556 3_556
S3 Re3 Re2 57.31(4) . 3_556
S4 Re3 Re2 116.95(5) . 3_556
S2 Re3 Re2 117.33(5) . 3_556
Re2 Re3 Re2 89.813(14) . 3_556
N21 Re3 Re1 136.02(17) . 3_556
S1 Re3 Re1 57.19(4) 3_556 3_556
S3 Re3 Re1 117.29(5) . 3_556
S4 Re3 Re1 117.40(5) . 3_556
S2 Re3 Re1 57.37(5) . 3_556
Re2 Re3 Re1 59.952(12) . 3_556
Re2 Re3 Re1 59.996(11) 3_556 3_556
N21 Re3 Re1 133.90(17) . .
S1 Re3 Re1 116.85(5) 3_556 .
S3 Re3 Re1 57.41(5) . .
S4 Re3 Re1 57.13(5) . .
S2 Re3 Re1 117.55(5) . .
Re2 Re3 Re1 60.084(12) . .
Re2 Re3 Re1 59.851(12) 3_556 .
Re1 Re3 Re1 90.084(14) 3_556 .
Re3 S3 Re2 65.39(5) . 3_556
Re3 S3 Re1 65.39(5) . .
Re2 S3 Re1 65.18(5) 3_556 .
Re1 S4 Re3 65.49(5) . .
Re1 S4 Re2 65.42(5) . .
Re3 S4 Re2 65.08(5) . .
N12 N11 C14 103.7(7) . .
N12 N11 Re1 119.5(5) . .
C14 N11 Re1 136.7(6) . .
C13 C11 N12 105.2(8) . .
C13 C11 C12 132.3(9) . .
N12 C11 C12 122.4(9) . .
N11 N12 C11 113.4(7) . .
N11 N12 H12 123.3 . .
C11 N12 H12 123.3 . .
C11 C12 H12A 109.5 . .
C11 C12 H12B 109.5 . .
H12A C12 H12B 109.5 . .
C11 C12 H12C 109.5 . .
H12A C12 H12C 109.5 . .
H12B C12 H12C 109.5 . .
C11 C13 C14 107.8(8) . .
C11 C13 H13 126.1 . .
C14 C13 H13 126.1 . .
N11 C14 C13 109.9(9) . .
N11 C14 C15 126.5(8) . .
C13 C14 C15 123.6(9) . .
C14 C15 H15A 109.5 . .
C14 C15 H15B 109.5 . .
H15A C15 H15B 109.5 . .
C14 C15 H15C 109.5 . .
H15A C15 H15C 109.5 . .
H15B C15 H15C 109.5 . .
N22 N21 C24 103.9(7) . .
N22 N21 Re3 120.6(5) . .
C24 N21 Re3 135.5(6) . .
N22 C21 C23 105.0(8) . .
N22 C21 C22 123.9(8) . .
C23 C21 C22 131.2(8) . .
C21 N22 N21 113.1(8) . .
C21 N22 H22 123.4 . .
N21 N22 H22 123.4 . .
C21 C22 H22A 109.5 . .
C21 C22 H22B 109.5 . .
H22A C22 H22B 109.5 . .
C21 C22 H22C 109.5 . .
H22A C22 H22C 109.5 . .
H22B C22 H22C 109.5 . .
C24 C23 C21 107.3(8) . .
C24 C23 H23 126.3 . .
C21 C23 H23 126.3 . .
N21 C24 C23 110.7(8) . .
N21 C24 C25 123.4(8) . .
C23 C24 C25 125.9(9) . .
C24 C25 H25A 109.5 . .
C24 C25 H25B 109.5 . .
H25A C25 H25B 109.5 . .
C24 C25 H25C 109.5 . .
H25A C25 H25C 109.5 . .
H25B C25 H25C 109.5 . .

loop_
_geom_bond_atom_site_label_1
_geom_bond_atom_site_label_2
_geom_bond_distance
_geom_bond_site_symmetry_2
Re1 N11 2.155(6) .
Re1 S1 2.4019(18) .
Re1 S4 2.404(2) .
Re1 S2 2.4134(19) 3_556
Re1 S3 2.4136(19) .
Re1 Re2 2.5971(4) 3_556
Re1 Re2 2.6026(5) .
Re1 Re3 2.6039(4) 3_556
Re1 Re3 2.6044(4) .
S1 Re2 2.3946(19) .
S1 Re3 2.4007(19) 3_556
N1 C1 1.136(11) .
C1 Re2 2.116(8) .
Re2 S3 2.4084(18) 3_556
Re2 S4 2.4124(18) .
Re2 S2 2.4132(19) .
Re2 Re3 2.5943(4) .
Re2 Re1 2.5972(4) 3_556
Re2 Re3 2.6017(5) 3_556
S2 Re3 2.4119(19) .
S2 Re1 2.4135(19) 3_556
Re3 N21 2.167(7) .
Re3 S1 2.4007(19) 3_556
Re3 S3 2.408(2) .
Re3 S4 2.4106(18) .
Re3 Re2 2.6017(5) 3_556
Re3 Re1 2.6039(4) 3_556
S3 Re2 2.4084(18) 3_556
N11 N12 1.372(9) .
N11 C14 1.375(11) .
C11 C13 1.365(13) .
C11 N12 1.378(11) .
C11 C12 1.470(12) .
N12 H12 0.8800 .
C12 H12A 0.9800 .
C12 H12B 0.9800 .
C12 H12C 0.9800 .
C13 C14 1.412(13) .
C13 H13 0.9500 .
C14 C15 1.519(14) .
C15 H15A 0.9800 .
C15 H15B 0.9800 .
C15 H15C 0.9800 .
N21 N22 1.352(9) .
N21 C24 1.352(11) .
C21 N22 1.350(11) .
C21 C23 1.373(13) .
C21 C22 1.490(11) .
N22 H22 0.8800 .
C22 H22A 0.9800 .
C22 H22B 0.9800 .
C22 H22C 0.9800 .
C23 C24 1.367(12) .
C23 H23 0.9500 .
C24 C25 1.487(13) .
C25 H25A 0.9800 .
C25 H25B 0.9800 .
C25 H25C 0.9800 .
